data_1551810
loop_
_publ_author_name
'KILI\,C, Isin'
'ERSAHIN, Ferda'
'AGAR, Erbil'
'ISIK, Samil'

_publ_section_title
;
 Crystal Structure of
 N-n-Propylalcohol-2-oxo-5-nitro-1-benzylidene-methylamine
;
_journal_name_full 'X-ray Structure Analysis Online'
_journal_page_first 25
_journal_paper_doi 10.2116/xraystruct.25.25
_journal_volume 25
_journal_year 2009
_chemical_formula_moiety 'C10 H12 N2 O4'
_chemical_formula_sum 'C10 H12 N2 O4'
_chemical_formula_weight 224.22
_space_group_IT_number 14
_space_group_name_Hall '-P 2ybc'
_space_group_name_H-M_alt 'P 1 21/c 1'
_symmetry_cell_setting monoclinic
_symmetry_Int_Tables_number 14
_symmetry_space_group_name_Hall '-P 2ybc'
_symmetry_space_group_name_H-M 'P 1 21/c 1'
_atom_sites_solution_hydrogens geom
_atom_sites_solution_primary direct
_atom_sites_solution_secondary difmap
_audit_creation_method SHELXL-97
_cell_angle_alpha 90.00
_cell_angle_beta 108.306(16)
_cell_angle_gamma 90.00
_cell_formula_units_Z 4
_cell_length_a 10.953(2)
_cell_length_b 5.5272(6)
_cell_length_c 18.754(4)
_cell_measurement_reflns_used 15718
_cell_measurement_temperature 296(2)
_cell_measurement_theta_max 29.13
_cell_measurement_theta_min 1.94
_cell_volume 1077.9(3)
_computing_cell_refinement 'STOE X-AREA'
_computing_data_collection 'STOE X-AREA'
_computing_data_reduction 'STOE X-RED'
_computing_molecular_graphics 'ORTEP-III for Windows (Farrugia, 1997)'
_computing_publication_material 'WinGX (Farrugia, 1999)'
_computing_structure_refinement 'SHELXL-97 (Sheldrick, 1997)'
_computing_structure_solution 'SHELXL-97 (Sheldrick, 1997)'
_diffrn_ambient_temperature 296(2)
_diffrn_detector_area_resol_mean 6.67
_diffrn_measured_fraction_theta_full 1.000
_diffrn_measured_fraction_theta_max 1.000
_diffrn_measurement_device_type 'STOE IPDS 2'
_diffrn_measurement_method 'rotation method'
_diffrn_radiation_monochromator 'plane graphite'
_diffrn_radiation_source 'fine-focus sealed tube'
_diffrn_radiation_type MoK\a
_diffrn_radiation_wavelength 0.71073
_diffrn_reflns_av_R_equivalents 0.0635
_diffrn_reflns_av_sigmaI/netI 0.0582
_diffrn_reflns_limit_h_max 13
_diffrn_reflns_limit_h_min -13
_diffrn_reflns_limit_k_max 6
_diffrn_reflns_limit_k_min -6
_diffrn_reflns_limit_l_max 22
_diffrn_reflns_limit_l_min -22
_diffrn_reflns_number 8693
_diffrn_reflns_theta_full 26.00
_diffrn_reflns_theta_max 26.00
_diffrn_reflns_theta_min 1.96
_diffrn_standards_decay_% 0
_diffrn_standards_interval_count 0
_diffrn_standards_number 0
_exptl_absorpt_coefficient_mu 0.108
_exptl_absorpt_correction_T_max 0.9921
_exptl_absorpt_correction_T_min 0.9641
_exptl_absorpt_correction_type integration
_exptl_absorpt_process_details '(X-RED; Stoe & Cie, 2002)'
_exptl_crystal_colour yellow
_exptl_crystal_density_diffrn 1.382
_exptl_crystal_density_method 'not measured'
_exptl_crystal_description prism
_exptl_crystal_F_000 472
_exptl_crystal_size_max 0.480
_exptl_crystal_size_mid 0.253
_exptl_crystal_size_min 0.060
_refine_diff_density_max 0.127
_refine_diff_density_min -0.153
_refine_diff_density_rms 0.026
_refine_ls_extinction_method none
_refine_ls_goodness_of_fit_ref 1.084
_refine_ls_hydrogen_treatment mixed
_refine_ls_matrix_type full
_refine_ls_number_parameters 149
_refine_ls_number_reflns 2116
_refine_ls_number_restraints 0
_refine_ls_restrained_S_all 1.084
_refine_ls_R_factor_all 0.1606
_refine_ls_R_factor_gt 0.0719
_refine_ls_shift/su_max 0.000
_refine_ls_shift/su_mean 0.000
_refine_ls_structure_factor_coef Fsqd
_refine_ls_weighting_details 'calc w=1/[\s^2^(Fo^2^)+(0.0450P)^2^+0.0000P] where P=(Fo^2^+2Fc^2^)/3'
_refine_ls_weighting_scheme calc
_refine_ls_wR_factor_gt 0.1109
_refine_ls_wR_factor_ref 0.1368
_reflns_number_gt 1064
_reflns_number_total 2116
_reflns_threshold_expression >2sigma(I)
_cod_data_source_file 25_25_1.cif
_cod_data_source_block new
_cod_original_sg_symbol_Hall '-P  2ybc '
_cod_original_sg_symbol_H-M ' P   21/c '
_cod_database_code 1551810

loop_
_symmetry_equiv_pos_as_xyz
'x, y, z'
'-x, y+1/2, -z+1/2'
'-x, -y, -z'
'x, -y-1/2, z-1/2'

loop_
_atom_site_label
_atom_site_type_symbol
_atom_site_fract_x
_atom_site_fract_y
_atom_site_fract_z
_atom_site_U_iso_or_equiv
_atom_site_adp_type
_atom_site_occupancy
_atom_site_symmetry_multiplicity
_atom_site_calc_flag
_atom_site_refinement_flags
H1 H 0.890(3) 0.622(7) 0.5412(19) 0.089(12) Uiso 1 1 d .
C1 C 0.6916(3) 0.6797(6) 0.4324(2) 0.0680(9) Uani 1 1 d .
C2 C 0.5898(4) 0.7348(6) 0.3657(2) 0.0804(10) Uani 1 1 d .
H2 H 0.5972 0.8716 0.3385 0.097 Uiso 1 1 calc R
C3 C 0.4824(3) 0.5967(6) 0.3400(2) 0.0795(10) Uani 1 1 d .
H3 H 0.4179 0.6394 0.2962 0.095 Uiso 1 1 calc R
C4 C 0.4697(3) 0.3899(6) 0.3799(2) 0.0691(9) Uani 1 1 d .
C5 C 0.5652(3) 0.3230(6) 0.4434(2) 0.0702(9) Uani 1 1 d .
H5 H 0.5557 0.1835 0.4689 0.084 Uiso 1 1 calc R
C6 C 0.6758(3) 0.4606(6) 0.47019(18) 0.0628(9) Uani 1 1 d .
C7 C 0.7740(4) 0.3815(6) 0.5352(2) 0.0725(9) Uani 1 1 d .
H7 H 0.7597 0.2382 0.5573 0.087 Uiso 1 1 calc R
C8 C 0.9850(3) 0.4075(6) 0.6321(2) 0.0835(11) Uani 1 1 d .
H8A H 1.0507 0.3283 0.6158 0.100 Uiso 1 1 calc R
H8B H 0.9509 0.2897 0.6592 0.100 Uiso 1 1 calc R
C9 C 1.0438(3) 0.6116(6) 0.68332(19) 0.0830(10) Uani 1 1 d .
H9A H 1.0913 0.5466 0.7322 0.100 Uiso 1 1 calc R
H9B H 0.9758 0.7133 0.6896 0.100 Uiso 1 1 calc R
C10 C 1.1327(3) 0.7644(6) 0.6555(2) 0.0831(10) Uani 1 1 d .
H10A H 1.1621 0.9020 0.6885 0.100 Uiso 1 1 calc R
H10B H 1.2073 0.6703 0.6551 0.100 Uiso 1 1 calc R
N1 N 0.8813(3) 0.4913(6) 0.56605(17) 0.0711(8) Uani 1 1 d .
N2 N 0.3538(3) 0.2458(6) 0.3539(2) 0.0855(9) Uani 1 1 d .
O1 O 0.7907(2) 0.8111(4) 0.45702(13) 0.0848(7) Uani 1 1 d .
O2 O 0.3396(2) 0.0748(5) 0.39167(17) 0.1088(10) Uani 1 1 d .
O3 O 0.2726(3) 0.3024(6) 0.2948(2) 0.1308(12) Uani 1 1 d .
O4 O 1.0668(2) 0.8452(4) 0.58238(14) 0.0949(8) Uani 1 1 d .
H4 H 1.1149 0.9288 0.5669 0.142 Uiso 1 1 calc R

loop_
_atom_site_aniso_label
_atom_site_aniso_U_11
_atom_site_aniso_U_22
_atom_site_aniso_U_33
_atom_site_aniso_U_23
_atom_site_aniso_U_13
_atom_site_aniso_U_12
C1 0.076(2) 0.060(2) 0.073(2) 0.0019(18) 0.0301(19) -0.0042(19)
C2 0.100(3) 0.062(2) 0.083(3) 0.0093(19) 0.033(2) -0.008(2)
C3 0.083(3) 0.078(2) 0.078(2) 0.003(2) 0.026(2) -0.003(2)
C4 0.069(2) 0.069(2) 0.076(2) -0.0040(19) 0.033(2) -0.0070(19)
C5 0.083(2) 0.057(2) 0.080(2) 0.0014(18) 0.039(2) -0.0084(19)
C6 0.075(2) 0.054(2) 0.065(2) 0.0040(16) 0.0295(19) -0.0006(17)
C7 0.089(2) 0.054(2) 0.083(3) 0.0032(18) 0.038(2) -0.013(2)
C8 0.107(3) 0.063(2) 0.078(3) 0.0169(19) 0.025(2) 0.001(2)
C9 0.098(3) 0.083(2) 0.069(2) 0.010(2) 0.027(2) 0.008(2)
C10 0.094(2) 0.070(2) 0.082(3) 0.000(2) 0.023(2) -0.0045(19)
N1 0.094(2) 0.0521(17) 0.070(2) 0.0108(15) 0.0298(17) -0.0057(16)
N2 0.078(2) 0.086(2) 0.099(3) -0.001(2) 0.0376(19) -0.0103(19)
O1 0.0907(17) 0.0663(15) 0.0931(18) 0.0156(13) 0.0225(13) -0.0214(14)
O2 0.1003(19) 0.0932(19) 0.138(3) 0.0200(18) 0.0447(18) -0.0274(15)
O3 0.099(2) 0.146(3) 0.125(3) 0.025(2) 0.003(2) -0.035(2)
O4 0.1145(19) 0.0834(17) 0.0809(17) 0.0103(14) 0.0222(15) -0.0332(15)

loop_
_atom_type_symbol
_atom_type_description
_atom_type_scat_dispersion_real
_atom_type_scat_dispersion_imag
_atom_type_scat_source
C C 0.0033 0.0016 'International Tables Vol C Tables 4.2.6.8 and 6.1.1.4'
H H 0.0000 0.0000 'International Tables Vol C Tables 4.2.6.8 and 6.1.1.4'
N N 0.0061 0.0033 'International Tables Vol C Tables 4.2.6.8 and 6.1.1.4'
O O 0.0106 0.0060 'International Tables Vol C Tables 4.2.6.8 and 6.1.1.4'

loop_
_geom_angle_atom_site_label_1
_geom_angle_atom_site_label_2
_geom_angle_atom_site_label_3
_geom_angle
_geom_angle_publ_flag
O1 C1 C2 122.9(3) y
O1 C1 C6 121.6(3) y
C2 C1 C6 115.5(3) ?
C3 C2 C1 123.0(3) ?
C3 C2 H2 118.5 ?
C1 C2 H2 118.5 ?
C2 C3 C4 119.4(3) ?
C2 C3 H3 120.3 ?
C4 C3 H3 120.3 ?
C5 C4 C3 120.7(3) ?
C5 C4 N2 119.7(3) y
C3 C4 N2 119.6(3) y
C4 C5 C6 120.7(3) ?
C4 C5 H5 119.6 ?
C6 C5 H5 119.6 ?
C5 C6 C7 118.9(3) ?
C5 C6 C1 120.6(3) ?
C7 C6 C1 120.4(3) ?
N1 C7 C6 125.5(3) y
N1 C7 H7 117.3 ?
C6 C7 H7 117.3 ?
N1 C8 C9 111.6(3) y
N1 C8 H8A 109.3 ?
C9 C8 H8A 109.3 ?
N1 C8 H8B 109.3 ?
C9 C8 H8B 109.3 ?
H8A C8 H8B 108.0 ?
C8 C9 C10 113.5(3) ?
C8 C9 H9A 108.9 ?
C10 C9 H9A 108.9 ?
C8 C9 H9B 108.9 ?
C10 C9 H9B 108.9 ?
H9A C9 H9B 107.7 ?
O4 C10 C9 109.1(3) y
O4 C10 H10A 109.9 ?
C9 C10 H10A 109.9 ?
O4 C10 H10B 109.9 ?
C9 C10 H10B 109.9 ?
H10A C10 H10B 108.3 ?
C7 N1 C8 125.9(3) y
C7 N1 H1 112(2) ?
C8 N1 H1 122(2) ?
O2 N2 O3 122.4(3) y
O2 N2 C4 119.3(4) y
O3 N2 C4 118.4(3) y
C10 O4 H4 109.5 ?

loop_
_geom_bond_atom_site_label_1
_geom_bond_atom_site_label_2
_geom_bond_distance
_geom_bond_publ_flag
C1 O1 1.266(4) y
C1 C2 1.423(4) ?
C1 C6 1.441(4) ?
C2 C3 1.357(4) ?
C2 H2 0.9300 ?
C3 C4 1.397(4) ?
C3 H3 0.9300 ?
C4 C5 1.366(4) ?
C4 N2 1.447(4) y
C5 C6 1.384(4) ?
C5 H5 0.9300 ?
C6 C7 1.418(4) ?
C7 N1 1.288(4) y
C7 H7 0.9300 ?
C8 N1 1.468(4) y
C8 C9 1.491(4) ?
C8 H8A 0.9700 ?
C8 H8B 0.9700 ?
C9 C10 1.501(4) ?
C9 H9A 0.9700 ?
C9 H9B 0.9700 ?
C10 O4 1.406(4) y
C10 H10A 0.9700 ?
C10 H10B 0.9700 ?
N1 H1 0.88(4) ?
N2 O2 1.220(3) y
N2 O3 1.224(4) y
O4 H4 0.8200 ?

loop_
_geom_hbond_atom_site_label_D
_geom_hbond_atom_site_label_H
_geom_hbond_atom_site_label_A
_geom_hbond_distance_DH
_geom_hbond_distance_HA
_geom_hbond_distance_DA
_geom_hbond_angle_DHA
_geom_hbond_site_symmetry_A
N1 H1 O1 0.88(4) 1.92(4) 2.649(4) 139(3) .
N1 H1 O4 0.88(4) 2.23(4) 2.767(4) 120(3) .
O4 H4 O1 0.82 1.90 2.705(3) 165 '3 556'
C7 H7 O2 0.93 2.40 3.296(5) 163 '3 676'
C10 H10A O3 0.97 2.57 3.521(5) 167 '4 454'

loop_
_geom_torsion_atom_site_label_1
_geom_torsion_atom_site_label_2
_geom_torsion_atom_site_label_3
_geom_torsion_atom_site_label_4
_geom_torsion
O1 C1 C2 C3 -178.7(3)
C6 C1 C2 C3 2.2(5)
C1 C2 C3 C4 -0.3(5)
C2 C3 C4 C5 -1.4(5)
C2 C3 C4 N2 178.2(3)
C3 C4 C5 C6 0.9(5)
N2 C4 C5 C6 -178.7(3)
C4 C5 C6 C7 -178.4(3)
C4 C5 C6 C1 1.1(4)
O1 C1 C6 C5 178.3(3)
C2 C1 C6 C5 -2.6(4)
O1 C1 C6 C7 -2.3(5)
C2 C1 C6 C7 176.9(3)
C5 C6 C7 N1 -180.0(3)
C1 C6 C7 N1 0.6(5)
N1 C8 C9 C10 -76.2(4)
C8 C9 C10 O4 54.5(4)
C6 C7 N1 C8 -178.3(3)
C9 C8 N1 C7 -140.3(3)
C5 C4 N2 O2 4.5(5)
C3 C4 N2 O2 -175.2(3)
C5 C4 N2 O3 -176.3(3)
C3 C4 N2 O3 4.1(5)
